data_4075535
loop_
_publ_author_name
'Yamashita, Makoto'
'Takamiya, Ikuko'
'Jin, Koichiro'
'Nozaki, Kyoko'

_publ_section_title
;
 Syntheses and Structures of Bulky Monophosphine-Ligated Methylpalladium
 Complexes:&#x00A0; Application to Homo- and Copolymerization of
 Norbornene and/or Methoxycarbonylnorbornene
;
_journal_issue 19
_journal_name_full Organometallics
_journal_page_first 4588
_journal_paper_doi 10.1021/om060347w
_journal_volume 25
_journal_year 2006
_chemical_formula_sum 'C14 H30 F3 O3 P Pd S'
_chemical_formula_weight 472.81
_chemical_name_systematic
; 
 ? 
;
_space_group_IT_number 14
_symmetry_cell_setting monoclinic
_symmetry_space_group_name_Hall '-P 2yn'
_symmetry_space_group_name_H-M 'P 1 21/n 1'
_atom_sites_solution_hydrogens geom
_atom_sites_solution_primary direct
_atom_sites_solution_secondary difmap
_audit_creation_method SHELXL-97
_cell_angle_alpha 90.0000(13)
_cell_angle_beta 104.9956(15)
_cell_angle_gamma 90.0000(13)
_cell_formula_units_Z 4
_cell_length_a 8.0898(10)
_cell_length_b 16.7280(13)
_cell_length_c 14.8439(18)
_cell_measurement_reflns_used 5715
_cell_measurement_temperature 120(2)
_cell_measurement_theta_max 27.4835
_cell_measurement_theta_min 3.0910
_cell_volume 1940.4(4)
_computing_cell_refinement 'RIGAKU CrystalClear'
_computing_data_collection 'RIGAKU CrystalClear'
_computing_data_reduction 'RIGAKU CrystalClear'
_computing_molecular_graphics ORTEP-III
_computing_structure_refinement 'SHELXL-97 (Sheldrick, 1997)'
_computing_structure_solution 'SHELXS-97 (Sheldrick, 1997)'
_diffrn_ambient_temperature 120(2)
_diffrn_detector_area_resol_mean 7.31
_diffrn_measured_fraction_theta_full 0.995
_diffrn_measured_fraction_theta_max 0.995
_diffrn_measurement_device_type 'RIGAKU/MSC Meacury CCD'
_diffrn_measurement_method 'omega scans'
_diffrn_radiation_monochromator graphite
_diffrn_radiation_source 'fine-focus sealed tube'
_diffrn_radiation_type MoK\a
_diffrn_radiation_wavelength 0.71070
_diffrn_reflns_av_R_equivalents 0.0215
_diffrn_reflns_av_sigmaI/netI 0.0152
_diffrn_reflns_limit_h_max 9
_diffrn_reflns_limit_h_min -9
_diffrn_reflns_limit_k_max 19
_diffrn_reflns_limit_k_min -14
_diffrn_reflns_limit_l_max 17
_diffrn_reflns_limit_l_min -17
_diffrn_reflns_number 18062
_diffrn_reflns_theta_full 24.99
_diffrn_reflns_theta_max 24.99
_diffrn_reflns_theta_min 3.09
_exptl_absorpt_coefficient_mu 1.182
_exptl_absorpt_correction_T_max 0.7979
_exptl_absorpt_correction_T_min 0.7979
_exptl_absorpt_correction_type multi-scan
_exptl_crystal_colour Yellow
_exptl_crystal_density_diffrn 1.619
_exptl_crystal_density_method 'not measured'
_exptl_crystal_description Block
_exptl_crystal_F_000 968
_exptl_crystal_size_max 0.40
_exptl_crystal_size_mid 0.30
_exptl_crystal_size_min 0.15
_refine_diff_density_max 0.703
_refine_diff_density_min -0.313
_refine_diff_density_rms 0.063
_refine_ls_extinction_method none
_refine_ls_goodness_of_fit_ref 1.078
_refine_ls_hydrogen_treatment mixed
_refine_ls_matrix_type full
_refine_ls_number_parameters 329
_refine_ls_number_reflns 3408
_refine_ls_number_restraints 0
_refine_ls_restrained_S_all 1.078
_refine_ls_R_factor_all 0.0230
_refine_ls_R_factor_gt 0.0219
_refine_ls_shift/su_max 0.001
_refine_ls_shift/su_mean 0.000
_refine_ls_structure_factor_coef Fsqd
_refine_ls_weighting_details 'calc w=1/[\s^2^(Fo^2^)+(0.0236P)^2^+2.2846P] where P=(Fo^2^+2Fc^2^)/3'
_refine_ls_weighting_scheme calc
_refine_ls_wR_factor_gt 0.0522
_refine_ls_wR_factor_ref 0.0528
_reflns_number_gt 3244
_reflns_number_total 3408
_reflns_threshold_expression >2sigma(I)
_cod_data_source_file om060347wsi20060418_103230.cif
_cod_data_source_block 2a
_cod_depositor_comments
;
The following automatic conversions were performed:

'_exptl_absorpt_correction_type' value 'Multi-scan' changed to
'multi-scan' according to
/home/saulius/struct/CIF-dictionaries/cif_core.dic dictionary named
'cif_core.dic' version 2.4.1 from 2010-06-29.

Automatic conversion script
Id: cif_fix_values 1715 2011-07-08 13:25:40Z adriana 
;
_cod_original_sg_symbol_H-M P21/n
_cod_database_code 4075535

loop_
_symmetry_equiv_pos_as_xyz
'x, y, z'
'-x+1/2, y+1/2, -z+1/2'
'-x, -y, -z'
'x-1/2, -y-1/2, z-1/2'

loop_
_atom_site_label
_atom_site_type_symbol
_atom_site_fract_x
_atom_site_fract_y
_atom_site_fract_z
_atom_site_U_iso_or_equiv
_atom_site_adp_type
_atom_site_occupancy
_atom_site_symmetry_multiplicity
_atom_site_calc_flag
Pd1 Pd 0.10975(2) 0.802414(9) 0.356312(11) 0.01489(7) Uani 1 1 d
C1 C 0.2252(3) 0.71391(16) 0.30512(17) 0.0227(5) Uani 1 1 d
H1 H 0.153(3) 0.7128(13) 0.2436(18) 0.013(6) Uiso 1 1 d
H2 H 0.326(4) 0.7399(18) 0.304(2) 0.037(8) Uiso 1 1 d
H3 H 0.242(4) 0.6661(19) 0.337(2) 0.038(8) Uiso 1 1 d
P1 P 0.05449(7) 0.73389(3) 0.47387(4) 0.01322(12) Uani 1 1 d
C2 C -0.0089(3) 0.82520(13) 0.53346(15) 0.0190(5) Uani 1 1 d
C3 C -0.1076(4) 0.88066(15) 0.45532(19) 0.0277(5) Uani 1 1 d
H4 H -0.210(4) 0.8563(16) 0.4194(18) 0.025(7) Uiso 1 1 d
H5 H -0.134(4) 0.9258(19) 0.484(2) 0.038(8) Uiso 1 1 d
H6 H -0.040(4) 0.8962(19) 0.412(2) 0.050(9) Uiso 1 1 d
C4 C 0.1505(3) 0.87287(15) 0.58425(18) 0.0257(5) Uani 1 1 d
H7 H 0.221(3) 0.8843(15) 0.5430(18) 0.025(7) Uiso 1 1 d
H8 H 0.113(3) 0.9206(17) 0.6035(18) 0.026(7) Uiso 1 1 d
H9 H 0.220(3) 0.8455(16) 0.6381(19) 0.024(7) Uiso 1 1 d
C5 C -0.1180(3) 0.80863(15) 0.60210(19) 0.0247(5) Uani 1 1 d
H10 H -0.231(4) 0.7854(17) 0.573(2) 0.035(8) Uiso 1 1 d
H11 H -0.064(4) 0.7726(18) 0.652(2) 0.031(7) Uiso 1 1 d
H12 H -0.130(3) 0.8569(19) 0.631(2) 0.035(8) Uiso 1 1 d
C6 C -0.1324(3) 0.66271(13) 0.43662(15) 0.0179(4) Uani 1 1 d
C7 C -0.2935(3) 0.70891(16) 0.38673(18) 0.0245(5) Uani 1 1 d
H13 H -0.333(3) 0.7428(16) 0.4257(19) 0.023(7) Uiso 1 1 d
H14 H -0.276(3) 0.7397(16) 0.3383(19) 0.022(6) Uiso 1 1 d
H15 H -0.382(3) 0.6696(18) 0.3604(18) 0.030(7) Uiso 1 1 d
C8 C -0.1721(3) 0.61553(14) 0.51761(17) 0.0226(5) Uani 1 1 d
H16 H -0.191(3) 0.6518(15) 0.5644(18) 0.019(6) Uiso 1 1 d
H17 H -0.271(4) 0.5844(17) 0.4924(19) 0.031(7) Uiso 1 1 d
H18 H -0.074(4) 0.5763(16) 0.5462(18) 0.029(7) Uiso 1 1 d
C9 C -0.0979(3) 0.60426(15) 0.36358(17) 0.0240(5) Uani 1 1 d
H19 H -0.079(3) 0.6327(16) 0.310(2) 0.027(7) Uiso 1 1 d
H20 H -0.195(4) 0.5713(17) 0.3445(18) 0.028(7) Uiso 1 1 d
H21 H -0.001(4) 0.5711(17) 0.3876(19) 0.029(7) Uiso 1 1 d
C10 C 0.2419(3) 0.68154(13) 0.55575(14) 0.0173(4) Uani 1 1 d
C11 C 0.4065(3) 0.72753(16) 0.55630(17) 0.0229(5) Uani 1 1 d
H22 H 0.425(3) 0.7301(16) 0.498(2) 0.024(7) Uiso 1 1 d
H23 H 0.501(4) 0.7011(16) 0.597(2) 0.030(7) Uiso 1 1 d
H24 H 0.410(4) 0.7823(18) 0.580(2) 0.032(7) Uiso 1 1 d
C12 C 0.2667(3) 0.59617(14) 0.52410(17) 0.0238(5) Uani 1 1 d
H25 H 0.283(3) 0.5921(15) 0.463(2) 0.025(7) Uiso 1 1 d
H26 H 0.168(3) 0.5589(16) 0.5297(18) 0.025(7) Uiso 1 1 d
H27 H 0.364(4) 0.5777(16) 0.5635(19) 0.024(7) Uiso 1 1 d
C13 C 0.2212(3) 0.67615(17) 0.65564(16) 0.0241(5) Uani 1 1 d
H28 H 0.222(3) 0.7262(17) 0.6819(18) 0.022(7) Uiso 1 1 d
H29 H 0.122(4) 0.6494(16) 0.6584(18) 0.024(7) Uiso 1 1 d
H30 H 0.312(4) 0.6481(17) 0.691(2) 0.032(7) Uiso 1 1 d
O1 O 0.1710(2) 0.87678(9) 0.25011(11) 0.0251(4) Uani 1 1 d
S1 S 0.18926(7) 0.96348(3) 0.26282(4) 0.02274(13) Uani 1 1 d
O2 O 0.0963(3) 0.99399(12) 0.32434(17) 0.0480(5) Uani 1 1 d
O3 O 0.1784(3) 1.00524(12) 0.17786(14) 0.0452(5) Uani 1 1 d
C14 C 0.4119(3) 0.97473(16) 0.32738(18) 0.0316(6) Uani 1 1 d
F1 F 0.4495(2) 1.05120(11) 0.34643(13) 0.0523(5) Uani 1 1 d
F2 F 0.5171(2) 0.94759(13) 0.27961(15) 0.0613(5) Uani 1 1 d
F3 F 0.4441(2) 0.93487(12) 0.40712(12) 0.0568(5) Uani 1 1 d

loop_
_atom_site_aniso_label
_atom_site_aniso_U_11
_atom_site_aniso_U_22
_atom_site_aniso_U_33
_atom_site_aniso_U_23
_atom_site_aniso_U_13
_atom_site_aniso_U_12
Pd1 0.01691(10) 0.01539(10) 0.01363(10) 0.00124(6) 0.00622(7) 0.00001(6)
C1 0.0248(13) 0.0277(13) 0.0185(12) 0.0016(10) 0.0108(10) 0.0069(10)
P1 0.0129(3) 0.0152(3) 0.0128(2) 0.0004(2) 0.0055(2) 0.0006(2)
C2 0.0220(11) 0.0168(11) 0.0228(11) -0.0008(9) 0.0142(9) 0.0013(9)
C3 0.0326(14) 0.0179(12) 0.0362(14) 0.0032(11) 0.0155(12) 0.0063(11)
C4 0.0292(13) 0.0218(12) 0.0305(13) -0.0095(11) 0.0154(11) -0.0048(10)
C5 0.0287(13) 0.0224(13) 0.0300(13) -0.0050(11) 0.0201(11) -0.0013(10)
C6 0.0157(10) 0.0197(11) 0.0182(10) 0.0007(9) 0.0040(8) -0.0015(9)
C7 0.0154(11) 0.0349(14) 0.0232(12) 0.0039(11) 0.0047(10) 0.0000(10)
C8 0.0232(12) 0.0221(12) 0.0246(12) 0.0006(10) 0.0096(10) -0.0068(10)
C9 0.0238(13) 0.0257(13) 0.0215(12) -0.0050(10) 0.0041(10) -0.0059(11)
C10 0.0151(10) 0.0228(11) 0.0137(10) 0.0021(9) 0.0029(8) 0.0023(9)
C11 0.0133(11) 0.0364(14) 0.0182(12) 0.0010(10) 0.0029(9) -0.0012(10)
C12 0.0258(13) 0.0237(12) 0.0211(12) 0.0045(10) 0.0044(10) 0.0098(10)
C13 0.0243(13) 0.0325(14) 0.0144(11) 0.0035(10) 0.0029(10) 0.0022(11)
O1 0.0392(10) 0.0198(8) 0.0177(8) -0.0003(6) 0.0100(7) -0.0095(7)
S1 0.0244(3) 0.0183(3) 0.0261(3) 0.0006(2) 0.0076(2) -0.0058(2)
O2 0.0445(12) 0.0353(11) 0.0768(15) -0.0179(11) 0.0384(11) -0.0084(9)
O3 0.0553(13) 0.0338(11) 0.0388(11) 0.0177(9) -0.0015(9) -0.0165(9)
C14 0.0295(13) 0.0341(14) 0.0322(14) -0.0014(11) 0.0096(11) -0.0090(11)
F1 0.0474(10) 0.0442(10) 0.0612(11) -0.0121(9) 0.0065(9) -0.0278(8)
F2 0.0343(9) 0.0761(14) 0.0821(14) -0.0093(11) 0.0307(10) 0.0018(9)
F3 0.0510(11) 0.0684(12) 0.0386(10) 0.0132(9) -0.0109(8) -0.0166(9)

loop_
_atom_type_symbol
_atom_type_description
_atom_type_scat_dispersion_real
_atom_type_scat_dispersion_imag
_atom_type_scat_source
C C 0.0033 0.0016 'International Tables Vol C Tables 4.2.6.8 and 6.1.1.4'
H H 0.0000 0.0000 'International Tables Vol C Tables 4.2.6.8 and 6.1.1.4'
F F 0.0171 0.0103 'International Tables Vol C Tables 4.2.6.8 and 6.1.1.4'
O O 0.0106 0.0060 'International Tables Vol C Tables 4.2.6.8 and 6.1.1.4'
P P 0.1023 0.0942 'International Tables Vol C Tables 4.2.6.8 and 6.1.1.4'
Pd Pd -0.9988 1.0072 'International Tables Vol C Tables 4.2.6.8 and 6.1.1.4'
S S 0.1246 0.1234 'International Tables Vol C Tables 4.2.6.8 and 6.1.1.4'

loop_
_geom_angle_atom_site_label_1
_geom_angle_atom_site_label_2
_geom_angle_atom_site_label_3
_geom_angle
C1 Pd1 O1 86.07(9)
C1 Pd1 P1 97.16(8)
O1 Pd1 P1 175.33(4)
C1 Pd1 H6 175.4(9)
O1 Pd1 H6 96.4(9)
P1 Pd1 H6 80.6(9)
Pd1 C1 H1 98.6(14)
Pd1 C1 H2 99.1(18)
H1 C1 H2 108(2)
Pd1 C1 H3 118.2(19)
H1 C1 H3 117(2)
H2 C1 H3 113(3)
C6 P1 C10 110.06(10)
C6 P1 C2 110.51(10)
C10 P1 C2 109.90(10)
C6 P1 Pd1 113.72(7)
C10 P1 Pd1 116.81(7)
C2 P1 Pd1 94.82(7)
C5 C2 C3 109.5(2)
C5 C2 C4 108.74(19)
C3 C2 C4 105.2(2)
C5 C2 P1 115.73(16)
C3 C2 P1 106.49(16)
C4 C2 P1 110.61(15)
C2 C3 H4 111.7(16)
C2 C3 H5 106.4(19)
H4 C3 H5 110(2)
C2 C3 H6 112.7(19)
H4 C3 H6 107(2)
H5 C3 H6 109(3)
C2 C4 H7 110.7(16)
C2 C4 H8 107.4(17)
H7 C4 H8 109(2)
C2 C4 H9 113.2(16)
H7 C4 H9 108(2)
H8 C4 H9 109(2)
C2 C5 H10 114.1(17)
C2 C5 H11 113.4(17)
H10 C5 H11 106(2)
C2 C5 H12 107.2(17)
H10 C5 H12 111(2)
H11 C5 H12 105(2)
C7 C6 C9 105.48(19)
C7 C6 C8 108.25(19)
C9 C6 C8 109.70(19)
C7 C6 P1 109.85(16)
C9 C6 P1 109.21(15)
C8 C6 P1 114.00(15)
C6 C7 H13 113.4(16)
C6 C7 H14 111.9(16)
H13 C7 H14 107(2)
C6 C7 H15 107.3(17)
H13 C7 H15 109(2)
H14 C7 H15 108(2)
C6 C8 H16 110.2(15)
C6 C8 H17 107.4(17)
H16 C8 H17 111(2)
C6 C8 H18 110.6(15)
H16 C8 H18 111(2)
H17 C8 H18 107(2)
C6 C9 H19 111.1(16)
C6 C9 H20 107.1(17)
H19 C9 H20 110(2)
C6 C9 H21 112.9(16)
H19 C9 H21 108(2)
H20 C9 H21 108(2)
C12 C10 C11 106.63(19)
C12 C10 C13 107.25(19)
C11 C10 C13 109.55(19)
C12 C10 P1 112.37(15)
C11 C10 P1 108.71(15)
C13 C10 P1 112.18(16)
C10 C11 H22 111.9(16)
C10 C11 H23 108.9(17)
H22 C11 H23 109(2)
C10 C11 H24 114.3(17)
H22 C11 H24 108(2)
H23 C11 H24 105(2)
C10 C12 H25 114.8(16)
C10 C12 H26 112.0(15)
H25 C12 H26 110(2)
C10 C12 H27 106.3(17)
H25 C12 H27 106(2)
H26 C12 H27 108(2)
C10 C13 H28 111.4(16)
C10 C13 H29 112.4(16)
H28 C13 H29 109(2)
C10 C13 H30 108.5(18)
H28 C13 H30 108(2)
H29 C13 H30 108(2)
S1 O1 Pd1 120.65(9)
O2 S1 O3 118.14(14)
O2 S1 O1 112.73(11)
O3 S1 O1 112.98(11)
O2 S1 C14 103.95(13)
O3 S1 C14 103.99(12)
O1 S1 C14 102.91(11)
F2 C14 F3 107.6(2)
F2 C14 F1 107.5(2)
F3 C14 F1 108.3(2)
F2 C14 S1 111.67(19)
F3 C14 S1 110.97(18)
F1 C14 S1 110.67(19)

loop_
_geom_bond_atom_site_label_1
_geom_bond_atom_site_label_2
_geom_bond_distance
Pd1 C1 2.002(2)
Pd1 O1 2.1640(15)
Pd1 P1 2.2277(6)
Pd1 H6 2.26(3)
C1 H1 0.95(3)
C1 H2 0.93(3)
C1 H3 0.92(3)
P1 C6 1.891(2)
P1 C10 1.894(2)
P1 C2 1.901(2)
C2 C5 1.536(3)
C2 C3 1.538(3)
C2 C4 1.538(3)
C3 H4 0.95(3)
C3 H5 0.92(3)
C3 H6 0.98(3)
C4 H7 0.96(3)
C4 H8 0.93(3)
C4 H9 0.96(3)
C5 H10 0.98(3)
C5 H11 0.97(3)
C5 H12 0.93(3)
C6 C7 1.531(3)
C6 C9 1.538(3)
C6 C8 1.540(3)
C7 H13 0.92(3)
C7 H14 0.92(3)
C7 H15 0.97(3)
C8 H16 0.96(3)
C8 H17 0.95(3)
C8 H18 1.03(3)
C9 H19 0.97(3)
C9 H20 0.94(3)
C9 H21 0.95(3)
C10 C12 1.533(3)
C10 C11 1.536(3)
C10 C13 1.537(3)
C11 H22 0.92(3)
C11 H23 0.95(3)
C11 H24 0.98(3)
C12 H25 0.95(3)
C12 H26 1.03(3)
C12 H27 0.91(3)
C13 H28 0.92(3)
C13 H29 0.93(3)
C13 H30 0.92(3)
O1 S1 1.4649(17)
S1 O2 1.419(2)
S1 O3 1.4243(19)
S1 C14 1.818(3)
C14 F2 1.321(3)
C14 F3 1.324(3)
C14 F1 1.328(3)
